data_7103910
loop_
_publ_author_name
'Fabbiani, Francesca P. A.'
'Allan, David R.'
'Dawson, Alice'
'David, William I. F.'
'McGregor, Pamela A.'
'Oswald, Iain D. H.'
'Parsons, Simon'
'Pulham, Colin R.'

_publ_section_title
;
 Pressure-induced formation of a solvate of paracetamol
;
_journal_coden_ASTM CHCOFS
_journal_issue 24
_journal_name_full
;
 Chemical Communications (Cambridge, United Kingdom)
;
_journal_page_first 3004
_journal_page_last 3005
_journal_paper_doi 10.1039/b310394c
_journal_year 2003
_chemical_formula_moiety ' C9 H13 N1 O3 '
_chemical_formula_sum 'C9 H13 N O3'
_chemical_formula_weight 183.21
_chemical_name_common 'paracetamol monomethanolate'
_chemical_name_systematic 'paracetamol monomethanolate'
_space_group_IT_number 14
_symmetry_cell_setting monoclinic
_symmetry_space_group_name_Hall '-P 2ybc'
_symmetry_space_group_name_H-M 'P 1 21/c 1'
_atom_sites_solution_hydrogens geom
_atom_sites_solution_primary direct
_cell_angle_alpha 90
_cell_angle_beta 115.52(3)
_cell_angle_gamma 90
_cell_formula_units_Z 4
_cell_length_a 7.630(2)
_cell_length_b 17.209(3)
_cell_length_c 7.3710(11)
_cell_measurement_reflns_used 285
_cell_measurement_temperature 293
_cell_measurement_theta_max 18
_cell_measurement_theta_min 4
_cell_volume 873.4(4)
_computing_cell_refinement
;
SAINT (Siemens ,1995)
;
_computing_data_collection
;
SMART (Siemens, 1993)
;
_computing_data_reduction
;
SAINT (Siemens ,1995)
;
_computing_molecular_graphics
;
CAMERON (Watkin et al 1996)
;
_computing_publication_material
;
CRYSTALS (Watkin et al 2001)
;
_computing_structure_refinement
;
CRYSTALS (Watkin et al 2001)
;
_computing_structure_solution DASH
_diffrn_ambient_temperature 293
_diffrn_measured_fraction_theta_full 0.339
_diffrn_measured_fraction_theta_max 0.244
_diffrn_measurement_device_type 'Bruker SMART APEX CCD'
_diffrn_measurement_method 'omega scans'
_diffrn_radiation_monochromator graphite
_diffrn_radiation_type 'Mo K\a'
_diffrn_radiation_wavelength 0.71073
_diffrn_reflns_av_R_equivalents 0.05
_diffrn_reflns_limit_h_max 4
_diffrn_reflns_limit_h_min -4
_diffrn_reflns_limit_k_max 16
_diffrn_reflns_limit_k_min -17
_diffrn_reflns_limit_l_max 7
_diffrn_reflns_limit_l_min -7
_diffrn_reflns_number 801
_diffrn_reflns_theta_full 15.632
_diffrn_reflns_theta_max 20.843
_diffrn_reflns_theta_min 3.283
_diffrn_standards_decay_% 0.00
_diffrn_standards_interval_count 0
_diffrn_standards_interval_time 0
_diffrn_standards_number 0
_exptl_absorpt_coefficient_mu 0.105
_exptl_absorpt_correction_T_max 1.0000
_exptl_absorpt_correction_T_min 0.2895
_exptl_absorpt_correction_type multi-scan
_exptl_absorpt_process_details 'SADABS (Siemens, 1996)'
_exptl_crystal_colour ' block '
_exptl_crystal_density_diffrn 1.393
_exptl_crystal_description ' colourless '
_exptl_crystal_F_000 392.000
_exptl_crystal_size_max 0.20
_exptl_crystal_size_mid 0.20
_exptl_crystal_size_min 0.10
_refine_diff_density_max 0.33
_refine_diff_density_min -0.43
_refine_ls_extinction_method None
_refine_ls_goodness_of_fit_ref 0.9312
_refine_ls_hydrogen_treatment noref
_refine_ls_matrix_type full
_refine_ls_number_parameters 14
_refine_ls_number_reflns 172
_refine_ls_number_restraints 2
_refine_ls_R_factor_all 0.1848
_refine_ls_R_factor_gt 0.1347
_refine_ls_shift/su_max 0.000032
_refine_ls_structure_factor_coef Fsqd
_refine_ls_weighting_details
;
Method, part 1, Chebychev polynomial, (Watkin, 1994, Prince, 1982)
[weight] = 1.0/[A~0~*T~0~(x)+A~1~*T~1~(x) ... +A~n-1~]*T~n-1~(x)]
where A~i~ are the Chebychev coefficients listed below and x= Fcalc/Fmax
Method = Robust Weighting (Prince, 1982)
W = [weight] * [1-(deltaF/6*sigmaF)^2]^2
A~i~ are:
9.45 10.7 2.51
;
_refine_ls_weighting_scheme calc
_refine_ls_wR_factor_all 0.2161
_refine_ls_wR_factor_gt 0.1845
_refine_ls_wR_factor_ref 0.2161
_reflns_limit_h_max 1
_reflns_limit_h_min -4
_reflns_limit_k_max 17
_reflns_limit_k_min 0
_reflns_limit_l_max 7
_reflns_limit_l_min 0
_reflns_number_gt 118
_reflns_number_total 223
_reflns_threshold_expression I>2.00u(I)
_cod_data_source_file b310394c.txt
_cod_data_source_block compound_1
_cod_depositor_comments
;
The following automatic conversions were performed:
'_symmetry_cell_setting' value 'Monoclinic' changed to 'monoclinic'
according to '/home/saulius/struct/CIF-dictionaries/cif_core.dic'
dictionary named 'cif_core.dic' version 2.4.1 from 2010-06-29.

Automatic conversion script
Id: cif_fix_enum 1527 2010-12-29 10:47:43Z saulius 
;
_cod_original_sg_symbol_H-M 'P 1 21/c 1 '
_cod_original_formula_sum ' C9 H13 N1 O3 '
_cod_database_code 7103910

loop_
_symmetry_equiv_pos_as_xyz
x,y,z
-x,-y,-z
-x,y+1/2,-z+1/2
x,-y+1/2,z+1/2

loop_
_atom_site_label
_atom_site_type_symbol
_atom_site_fract_x
_atom_site_fract_y
_atom_site_fract_z
_atom_site_U_iso_or_equiv
_atom_site_occupancy
_atom_site_adp_type
_atom_site_refinement_flags
_atom_site_attached_hydrogens
O1 O 1.418(4) 0.2012(8) 0.453(2) 0.062(4) 1.0000 Uiso G .
H11 H 1.482(4) 0.1617(9) 0.447(3) 0.049(4) 1.0000 Uiso G .
O2 O 0.619(4) 0.0236(8) -0.131(2) 0.062(4) 1.0000 Uiso GD .
N3 N 0.626(4) 0.1452(7) -0.007(2) 0.062(4) 1.0000 Uiso GD .
C4 C 0.829(4) 0.1566(6) 0.106(2) 0.062(4) 1.0000 Uiso GD .
C5 C 0.971(4) 0.1085(6) 0.094(2) 0.062(4) 1.0000 Uiso GD .
C6 C 1.167(4) 0.1244(7) 0.212(2) 0.062(4) 1.0000 Uiso G .
C7 C 1.223(4) 0.1874(6) 0.343(2) 0.062(4) 1.0000 Uiso G .
C8 C 1.080(4) 0.2343(6) 0.358(3) 0.062(4) 1.0000 Uiso G .
C9 C 0.886(4) 0.2188(7) 0.241(3) 0.062(4) 1.0000 Uiso G .
C10 C 0.534(4) 0.0831(8) -0.118(2) 0.062(4) 1.0000 Uiso GD .
C11 C 0.316(4) 0.091(1) -0.227(3) 0.062(4) 1.0000 Uiso G .
O13 O 0.351(7) -0.0905(13) -0.448(4) 0.062(4) 1.0000 Uiso G .
C12 C 0.157(7) -0.078(2) -0.566(6) 0.062(4) 1.0000 Uiso G .
H51 H 0.9307 0.0630 -0.0005 0.073(4) 1.0000 Uiso . .
H61 H 1.2667 0.0898 0.1991 0.073(4) 1.0000 Uiso . .
H81 H 1.1207 0.2785 0.4548 0.073(4) 1.0000 Uiso . .
H91 H 0.7856 0.2525 0.2543 0.073(4) 1.0000 Uiso . .
H111 H 0.2747 0.1438 -0.1956 0.073(4) 1.0000 Uiso . .
H112 H 0.2716 0.0866 -0.3739 0.073(4) 1.0000 Uiso . .
H113 H 0.2518 0.0500 -0.1792 0.073(4) 1.0000 Uiso . .
H31 H 0.5405 0.1895 -0.0019 0.074(4) 1.0000 Uiso . .
H131 H 0.4337 -0.0522 -0.3521 0.039(4) 1.0000 Uiso . .
H121 H 0.1026 -0.1282 -0.6557 0.075(4) 1.0000 Uiso . .
H122 H 0.1286 -0.0339 -0.6528 0.075(4) 1.0000 Uiso . .
H123 H 0.0850 -0.0765 -0.4785 0.075(4) 1.0000 Uiso . .

loop_
_atom_type_symbol
_atom_type_scat_dispersion_real
_atom_type_scat_dispersion_imag
_atom_type_scat_Cromer_Mann_a1
_atom_type_scat_Cromer_Mann_b1
_atom_type_scat_Cromer_Mann_a2
_atom_type_scat_Cromer_Mann_b2
_atom_type_scat_Cromer_Mann_a3
_atom_type_scat_Cromer_Mann_b3
_atom_type_scat_Cromer_Mann_a4
_atom_type_scat_Cromer_Mann_b4
_atom_type_scat_Cromer_Mann_c
_atom_type_scat_source
'C   ' 0.0033 0.0016 2.3100 20.8439 1.0200 10.2075 1.5886 0.5687 0.8650 51.6512 0.2156 International_Tables_Vol_IV_Table_2.2B
'H   ' 0.0000 0.0000 0.4930 10.5109 0.3229 26.1257 0.1402 3.1424 0.0408 57.7998 0.0030 International_Tables_Vol_IV_Table_2.2B
'N   ' 0.0061 0.0033 12.2126 0.0057 3.1322 9.8933 2.0125 28.9975 1.1663 0.5826 -11.5290 International_Tables_Vol_IV_Table_2.2B
'O   ' 0.0106 0.0060 3.0485 13.2771 2.2868 5.7011 1.5463 0.3239 0.8670 32.9089 0.2508 International_Tables_Vol_IV_Table_2.2B

loop_
_geom_angle_atom_site_label_1
_geom_angle_site_symmetry_1
_geom_angle_atom_site_label_2
_geom_angle_site_symmetry_2
_geom_angle_atom_site_label_3
_geom_angle_site_symmetry_3
_geom_angle
_geom_angle_publ_flag
C7 . O1 . H11 . 109.474 no
H31 . N3 . C10 . 116.277 no
H31 . N3 . C4 . 115.362 no
C10 . N3 . C4 . 128.353 yes
C9 . C4 . C5 . 119.15 yes
C9 . C4 . N3 . 116.77 yes
C5 . C4 . N3 . 124.05 yes
H51 . C5 . C6 . 120.872 no
H51 . C5 . C4 . 119.304 no
C6 . C5 . C4 . 119.823 yes
H61 . C6 . C7 . 120.681 no
H61 . C6 . C5 . 118.513 no
C7 . C6 . C5 . 120.80 yes
C8 . C7 . O1 . 122.37 yes
C8 . C7 . C6 . 119.35 yes
O1 . C7 . C6 . 118.276 yes
H81 . C8 . C9 . 120.811 no
H81 . C8 . C7 . 119.196 no
C9 . C8 . C7 . 119.991 yes
H91 . C9 . C8 . 119.086 no
H91 . C9 . C4 . 120.062 no
C8 . C9 . C4 . 120.849 yes
C11 . C10 . O2 . 121.759 yes
C11 . C10 . N3 . 115.011 yes
O2 . C10 . N3 . 123.229 yes
H113 . C11 . H112 . 110.327 no
H113 . C11 . H111 . 107.477 no
H112 . C11 . H111 . 108.709 no
H113 . C11 . C10 . 110.093 no
H112 . C11 . C10 . 110.763 no
H111 . C11 . C10 . 109.396 no
H131 . O13 . C12 . 122.749 no
H123 . C12 . H122 . 111.394 no
H123 . C12 . H121 . 104.433 no
H122 . C12 . H121 . 108.549 no
H123 . C12 . O13 . 109.552 no
H122 . C12 . O13 . 114.646 no
H121 . C12 . O13 . 107.692 no

loop_
_geom_bond_atom_site_label_1
_geom_bond_site_symmetry_1
_geom_bond_atom_site_label_2
_geom_bond_site_symmetry_2
_geom_bond_distance
_geom_bond_publ_flag
O1 . C7 . 1.3735 yes
O1 . H11 . 0.85000 no
O2 . C10 . 1.23881 yes
N3 . H31 . 1.015 no
N3 . C10 . 1.3458 yes
N3 . C4 . 1.4208 yes
C4 . C9 . 1.3952 yes
C4 . C5 . 1.3995 yes
C5 . H51 . 1.006 no
C5 . C6 . 1.3918 yes
C6 . H61 . 1.003 no
C6 . C7 . 1.3913 yes
C7 . C8 . 1.3963 yes
C8 . H81 . 0.994 no
C8 . C9 . 1.3869 yes
C9 . H91 . 0.997 no
C10 . C11 . 1.5077 yes
C11 . H113 . 1.003 no
C11 . H112 . 0.987 no
C11 . H111 . 1.023 no
O13 . H131 . 0.974 no
O13 . C12 . 1.3717 yes
C12 . H123 . 1.016 no
C12 . H122 . 0.960 no
C12 . H121 . 1.050 no

loop_
_cod_related_entry_id
_cod_related_entry_database
_cod_related_entry_code
1 ChemSpider 21150724
